data_1570141
loop_
_publ_author_name
'Millet, C. R. P.'
'Noone, E.'
'Schellbach, A. V.'
'Pahl, J.'
'&#x141;osiewicz, J'
'Nichol, G. S.'
'Ingleson, M. J.'

_publ_section_title
;
 Borylation directed borylation of <i>N</i>-alkyl anilines using iodine
 activated pyrazaboles.
;
_journal_issue 43
_journal_name_full 'Chemical science'
_journal_page_first 12041
_journal_page_last 12048
_journal_paper_doi 10.1039/d3sc04269c
_journal_volume 14
_journal_year 2023
_chemical_formula_moiety 'C12 H23 B2 I N5, I'
_chemical_formula_sum 'C12 H23 B2 I2 N5'
_chemical_formula_weight 512.77
_space_group_crystal_system monoclinic
_space_group_IT_number 14
_space_group_name_Hall '-P 2ybc'
_space_group_name_H-M_alt 'P 1 21/c 1'
_atom_sites_solution_hydrogens mixed
_atom_sites_solution_primary dual
_audit_creation_date 2023-01-13
_audit_creation_method
;
Olex2 1.5-beta
(compiled 2022.04.07 svn.rca3783a0 for OlexSys, GUI svn.r6498)
;
_audit_update_record
;
2023-08-09 deposited with the CCDC.	2023-10-02 downloaded from the CCDC.
;
_cell_angle_alpha 90
_cell_angle_beta 103.321(4)
_cell_angle_gamma 90
_cell_formula_units_Z 4
_cell_length_a 10.2464(16)
_cell_length_b 14.259(2)
_cell_length_c 13.0316(19)
_cell_measurement_reflns_used 1533
_cell_measurement_temperature 100.00
_cell_measurement_theta_max 30.98
_cell_measurement_theta_min 2.99
_cell_volume 1852.7(5)
_computing_cell_refinement 'SAINT V8.40B (Bruker, 2016)'
_computing_data_collection 'GDA - generic data acquisition software'
_computing_data_reduction 'SAINT V8.40B (Bruker, 2016)'
_computing_molecular_graphics 'Olex2 1.5-beta (Dolomanov et al., 2009)'
_computing_publication_material 'Olex2 1.5-beta (Dolomanov et al., 2009)'
_computing_structure_refinement 'SHELXL 2018/3 (Sheldrick, 2015)'
_computing_structure_solution 'SHELXT 2018/2 (Sheldrick, 2018)'
_diffrn_ambient_temperature 100.00
_diffrn_detector 'Photon counting pixel array'
_diffrn_detector_type 'Dectris PILATUS 2M'
_diffrn_measured_fraction_theta_full 0.968
_diffrn_measured_fraction_theta_max 0.968
_diffrn_measurement_device 'Fixed \c 3-circle diffractometer'
_diffrn_measurement_device_type 'Fluid Film Devices'
_diffrn_measurement_method 'shutterless scans'
_diffrn_measurement_specimen_support 'MiTeGen MicroMount'
_diffrn_radiation_monochromator 'Silicon 111'
_diffrn_radiation_type synchrotron
_diffrn_radiation_wavelength 1.0402
_diffrn_reflns_av_R_equivalents 0.0821
_diffrn_reflns_av_unetI/netI 0.0933
_diffrn_reflns_Laue_measured_fraction_full 0.968
_diffrn_reflns_Laue_measured_fraction_max 0.968
_diffrn_reflns_limit_h_max 6
_diffrn_reflns_limit_h_min -10
_diffrn_reflns_limit_k_max 14
_diffrn_reflns_limit_k_min -14
_diffrn_reflns_limit_l_max 13
_diffrn_reflns_limit_l_min -12
_diffrn_reflns_number 6651
_diffrn_reflns_point_group_measured_fraction_full 0.968
_diffrn_reflns_point_group_measured_fraction_max 0.968
_diffrn_reflns_theta_full 31.662
_diffrn_reflns_theta_max 31.662
_diffrn_reflns_theta_min 2.990
_diffrn_source Synchrotron
_diffrn_source_current 0.0
_diffrn_source_details 'Allan et al. (2017)'
_diffrn_source_power 0.0
_diffrn_source_type 'Diamond Light Source Beamline I19-1'
_diffrn_source_voltage 0.0
_diffrn_standards_number 0
_entry.id xia2

_exptl_absorpt_coefficient_mu 10.039
_exptl_absorpt_correction_T_max 0.4337
_exptl_absorpt_correction_T_min 0.1669
_exptl_absorpt_correction_type multi-scan
_exptl_absorpt_process_details
;
SADABS-2016/2 (Bruker,2016/2) was used for absorption correction.
wR2(int) was 0.1533 before and 0.0813 after correction.
The Ratio of minimum to maximum transmission is 0.3848.
The \l/2 correction factor is Not present.
;
_exptl_crystal_colour colourless
_exptl_crystal_colour_primary colourless
_exptl_crystal_density_diffrn 1.838
_exptl_crystal_description plate
_exptl_crystal_F_000 984
_exptl_crystal_recrystallization_method 'The material was recrystallised from Difluorobenzene by slow cooling'
_exptl_crystal_size_max 0.05
_exptl_crystal_size_mid 0.013
_exptl_crystal_size_min 0.01
_refine_diff_density_max 1.778
_refine_diff_density_min -1.357
_refine_diff_density_rms 0.267
_refine_ls_extinction_method none
_refine_ls_goodness_of_fit_ref 1.017
_refine_ls_hydrogen_treatment mixed
_refine_ls_matrix_type full
_refine_ls_number_parameters 199
_refine_ls_number_reflns 1936
_refine_ls_number_restraints 164
_refine_ls_restrained_S_all 0.978
_refine_ls_R_factor_all 0.1085
_refine_ls_R_factor_gt 0.0778
_refine_ls_shift/su_max 0.001
_refine_ls_shift/su_mean 0.000
_refine_ls_structure_factor_coef Fsqd
_refine_ls_weighting_details 'w=1/[\s^2^(Fo^2^)+(0.1510P)^2^] where P=(Fo^2^+2Fc^2^)/3'
_refine_ls_weighting_scheme calc
_refine_ls_wR_factor_gt 0.2051
_refine_ls_wR_factor_ref 0.2213
_reflns_Friedel_coverage 0.000
_reflns_number_gt 1306
_reflns_number_total 1936
_reflns_threshold_expression 'I > 2\s(I)'
_cod_data_source_file d3sc04269c2.cif
_cod_data_source_block mi22013
_cod_depositor_comments 'Adding full bibliography for 1570141--1570144.cif.'
_cod_database_code 1570141
_shelx_shelxl_version_number 2018/3
_shelx_space_group_comment
;
The symmetry employed for this shelxl refinement is uniquely defined
by the following loop, which should always be used as a source of
symmetry information in preference to the above space-group names.
They are only intended as comments.
;
_shelx_estimated_absorpt_t_max 0.906
_shelx_estimated_absorpt_t_min 0.634
_olex2_refinement_description
;
1. Fixed Uiso
 At 1.2 times of:
  All B(H) groups, All C(H) groups, All C(H,H) groups
 At 1.5 times of:
  All C(H,H,H) groups
2. Restrained distances
 B2-H2A = B1-H1A
 1 with sigma of 0.02
3. Rigid body (RIGU) restrains
 All non-hydrogen atoms
 with sigma for 1-2 distances of 0.004 and sigma for 1-3 distances of 0.004
4.a Secondary CH2 refined with riding coordinates:
 C7(H7A,H7B), C9(H9A,H9B), C11(H11A,H11B)
4.b Aromatic/amide H refined with riding coordinates:
 C1(H1), C2(H2), C3(H3), C4(H4), C5(H5), C6(H6)
4.c Idealised Me refined as rotating group:
 C8(H8A,H8B,H8C), C10(H10A,H10B,H10C), C12(H12A,H12B,H12C)
;
_olex2_diffrn_ambient_temperature_device 'Oxford Cryosystems Cryostream 800'
_olex2_exptl_crystal_mounting_method 'The crystal was mounted on a MITIGEN holder in Paratone oil'
_olex2_submission_original_sample_id CM174
_olex2_submission_special_instructions 'No special instructions were received'

loop_
_space_group_symop_operation_xyz
'x, y, z'
'-x, y+1/2, -z+1/2'
'-x, -y, -z'
'x, -y-1/2, z-1/2'

loop_
_atom_site_label
_atom_site_type_symbol
_atom_site_fract_x
_atom_site_fract_y
_atom_site_fract_z
_atom_site_U_iso_or_equiv
_atom_site_adp_type
_atom_site_occupancy
_atom_site_site_symmetry_order
_atom_site_calc_flag
_atom_site_refinement_flags_posn
_atom_site_refinement_flags_adp
_atom_site_refinement_flags_occupancy
_atom_site_disorder_assembly
_atom_site_disorder_group
I1 I 1.01908(13) 0.74447(7) 0.38194(10) 0.0668(7) Uani 1 1 d . . . . .
N1 N 0.8059(15) 0.6631(8) 0.6065(10) 0.055(3) Uani 1 1 d . . . . .
N2 N 0.9303(15) 0.6633(9) 0.5891(10) 0.055(3) Uani 1 1 d . . . . .
N3 N 0.7875(13) 0.8331(8) 0.5769(9) 0.046(3) Uani 1 1 d . . . . .
N4 N 0.9197(14) 0.8341(8) 0.5750(10) 0.049(3) Uani 1 1 d . . . . .
N5 N 0.5985(12) 0.7246(8) 0.4666(9) 0.044(3) Uani 1 1 d . . . . .
C1 C 0.988(2) 0.5785(13) 0.6160(14) 0.071(5) Uani 1 1 d . . . . .
H1 H 1.074501 0.560005 0.609908 0.085 Uiso 1 1 calc R U . . .
C2 C 0.901(2) 0.5255(14) 0.6524(13) 0.073(5) Uani 1 1 d . . . . .
H2 H 0.916471 0.463047 0.677630 0.088 Uiso 1 1 calc R U . . .
C3 C 0.780(2) 0.5789(10) 0.6473(12) 0.061(4) Uani 1 1 d . . . . .
H3 H 0.700453 0.559803 0.667488 0.073 Uiso 1 1 calc R U . . .
C4 C 0.9681(18) 0.9220(11) 0.5929(12) 0.049(4) Uani 1 1 d . . . . .
H4 H 1.057677 0.941360 0.595941 0.059 Uiso 1 1 calc R U . . .
C5 C 0.8666(17) 0.9773(11) 0.6056(11) 0.051(4) Uani 1 1 d . . . . .
H5 H 0.871086 1.043015 0.617929 0.062 Uiso 1 1 calc R U . . .
C6 C 0.7537(19) 0.9208(10) 0.5973(13) 0.054(4) Uani 1 1 d . . . . .
H6 H 0.667972 0.940898 0.604832 0.065 Uiso 1 1 calc R U . . .
C7 C 0.5220(15) 0.8146(10) 0.4377(11) 0.048(4) Uani 1 1 d . . . . .
H7A H 0.582572 0.860700 0.415817 0.057 Uiso 1 1 calc R U . . .
H7B H 0.497945 0.839627 0.501805 0.057 Uiso 1 1 calc R U . . .
C8 C 0.3913(16) 0.8078(11) 0.3484(12) 0.059(5) Uani 1 1 d . . . . .
H8A H 0.411693 0.777895 0.286234 0.088 Uiso 1 1 calc R U . . .
H8B H 0.355683 0.870892 0.329851 0.088 Uiso 1 1 calc R U . . .
H8C H 0.324420 0.770312 0.373152 0.088 Uiso 1 1 calc R U . . .
C9 C 0.6640(16) 0.7009(11) 0.3754(11) 0.049(4) Uani 1 1 d . . . . .
H9A H 0.598088 0.714166 0.308528 0.059 Uiso 1 1 calc R U . . .
H9B H 0.740554 0.744179 0.379079 0.059 Uiso 1 1 calc R U . . .
C10 C 0.7148(16) 0.6014(10) 0.3699(11) 0.049(4) Uani 1 1 d . . . . .
H10A H 0.758242 0.596057 0.310555 0.074 Uiso 1 1 calc R U . . .
H10B H 0.639212 0.557624 0.359832 0.074 Uiso 1 1 calc R U . . .
H10C H 0.779651 0.586433 0.435684 0.074 Uiso 1 1 calc R U . . .
C11 C 0.5036(16) 0.6422(10) 0.4738(12) 0.053(4) Uani 1 1 d . . . . .
H11A H 0.558054 0.585047 0.494635 0.064 Uiso 1 1 calc R U . . .
H11B H 0.445298 0.630978 0.403009 0.064 Uiso 1 1 calc R U . . .
C12 C 0.4134(18) 0.6582(12) 0.5534(14) 0.072(5) Uani 1 1 d . . . . .
H12A H 0.335171 0.616693 0.535573 0.107 Uiso 1 1 calc R U . . .
H12B H 0.383508 0.723605 0.549716 0.107 Uiso 1 1 calc R U . . .
H12C H 0.464777 0.644178 0.624953 0.107 Uiso 1 1 calc R U . . .
B1 B 0.708(2) 0.7418(12) 0.5757(15) 0.045(4) Uani 1 1 d D . . . .
H1A H 0.644(11) 0.759(8) 0.620(9) 0.053 Uiso 1 1 d D U . . .
B2 B 0.999(2) 0.7484(13) 0.5585(18) 0.061(5) Uani 1 1 d D . . . .
H2A H 1.097(5) 0.750(9) 0.596(11) 0.074 Uiso 1 1 d D U . . .
I2 I 0.62457(11) 1.05842(7) 0.33373(8) 0.0556(6) Uani 1 1 d . . . . .

loop_
_atom_site_aniso_label
_atom_site_aniso_U_11
_atom_site_aniso_U_22
_atom_site_aniso_U_33
_atom_site_aniso_U_23
_atom_site_aniso_U_13
_atom_site_aniso_U_12
I1 0.0711(12) 0.0461(9) 0.0813(12) -0.0051(6) 0.0140(8) -0.0018(6)
N1 0.075(8) 0.030(6) 0.050(8) 0.004(6) -0.007(7) -0.001(6)
N2 0.065(8) 0.040(6) 0.047(8) 0.001(6) -0.017(7) 0.006(6)
N3 0.055(7) 0.030(5) 0.049(8) 0.001(6) 0.000(6) -0.003(5)
N4 0.050(7) 0.035(5) 0.054(8) 0.001(6) -0.004(7) -0.002(5)
N5 0.048(7) 0.039(6) 0.045(7) 0.008(5) 0.010(5) -0.001(5)
C1 0.083(11) 0.038(8) 0.073(14) -0.004(8) -0.021(9) 0.011(7)
C2 0.116(13) 0.034(8) 0.052(12) -0.004(8) -0.013(10) 0.005(7)
C3 0.114(11) 0.029(7) 0.036(10) -0.006(7) 0.009(9) -0.006(7)
C4 0.065(9) 0.033(6) 0.041(10) 0.009(7) -0.006(8) -0.006(6)
C5 0.086(10) 0.029(7) 0.036(9) 0.001(7) 0.007(8) -0.004(6)
C6 0.076(9) 0.027(6) 0.054(11) 0.013(7) 0.001(8) 0.006(6)
C7 0.065(9) 0.038(7) 0.036(8) 0.005(7) 0.004(6) 0.001(6)
C8 0.072(10) 0.042(10) 0.053(10) -0.002(8) -0.006(7) 0.012(8)
C9 0.061(10) 0.049(8) 0.032(7) -0.003(7) -0.001(6) -0.001(7)
C10 0.065(11) 0.054(8) 0.021(9) -0.007(7) -0.004(7) 0.001(8)
C11 0.070(10) 0.034(7) 0.051(10) 0.004(7) 0.008(7) -0.012(7)
C12 0.078(13) 0.054(11) 0.090(14) 0.010(10) 0.034(10) -0.023(10)
B1 0.061(9) 0.035(7) 0.037(8) 0.008(7) 0.012(7) -0.004(5)
B2 0.073(13) 0.041(7) 0.064(15) -0.003(8) 0.003(10) 0.009(7)
I2 0.0665(11) 0.0426(9) 0.0525(9) 0.0082(5) 0.0031(7) 0.0087(5)

loop_
_atom_type_symbol
_atom_type_description
_atom_type_scat_dispersion_real
_atom_type_scat_dispersion_imag
_atom_type_scat_source
C C 0.0088 0.0039 'International Tables Vol C Tables 4.2.6.8 and 6.1.1.4'
H H 0.0000 0.0000 'International Tables Vol C Tables 4.2.6.8 and 6.1.1.4'
B B 0.0041 0.0017 'International Tables Vol C Tables 4.2.6.8 and 6.1.1.4'
N N 0.0155 0.0077 'International Tables Vol C Tables 4.2.6.8 and 6.1.1.4'
I I 0.0845 3.5586 'International Tables Vol C Tables 4.2.6.8 and 6.1.1.4'

loop_
_geom_angle_atom_site_label_1
_geom_angle_atom_site_label_2
_geom_angle_atom_site_label_3
_geom_angle
_geom_angle_site_symmetry_1
_geom_angle_site_symmetry_3
_geom_angle_publ_flag
N2 N1 C3 110.3(15) . . ?
N2 N1 B1 123.7(13) . . ?
C3 N1 B1 125.8(17) . . ?
N1 N2 C1 109.0(15) . . ?
N1 N2 B2 124.5(14) . . ?
C1 N2 B2 126.0(17) . . ?
N4 N3 B1 122.5(13) . . ?
C6 N3 N4 107.3(13) . . ?
C6 N3 B1 129.3(16) . . ?
N3 N4 B2 124.4(14) . . ?
C4 N4 N3 109.6(13) . . ?
C4 N4 B2 126.0(16) . . ?
C7 N5 C9 106.9(11) . . ?
C7 N5 C11 111.4(12) . . ?
C7 N5 B1 107.9(11) . . ?
C9 N5 C11 106.0(11) . . ?
C9 N5 B1 112.1(12) . . ?
C11 N5 B1 112.5(11) . . ?
N2 C1 H1 125.8 . . ?
C2 C1 N2 108.3(19) . . ?
C2 C1 H1 125.8 . . ?
C1 C2 H2 125.7 . . ?
C1 C2 C3 108.7(18) . . ?
C3 C2 H2 125.7 . . ?
N1 C3 C2 103.8(18) . . ?
N1 C3 H3 128.1 . . ?
C2 C3 H3 128.1 . . ?
N4 C4 H4 126.2 . . ?
C5 C4 N4 107.5(15) . . ?
C5 C4 H4 126.2 . . ?
C4 C5 H5 126.2 . . ?
C4 C5 C6 107.7(15) . . ?
C6 C5 H5 126.2 . . ?
N3 C6 C5 107.8(16) . . ?
N3 C6 H6 126.1 . . ?
C5 C6 H6 126.1 . . ?
N5 C7 H7A 108.2 . . ?
N5 C7 H7B 108.2 . . ?
N5 C7 C8 116.2(11) . . ?
H7A C7 H7B 107.4 . . ?
C8 C7 H7A 108.2 . . ?
C8 C7 H7B 108.2 . . ?
C7 C8 H8A 109.5 . . ?
C7 C8 H8B 109.5 . . ?
C7 C8 H8C 109.5 . . ?
H8A C8 H8B 109.5 . . ?
H8A C8 H8C 109.5 . . ?
H8B C8 H8C 109.5 . . ?
N5 C9 H9A 108.0 . . ?
N5 C9 H9B 108.0 . . ?
H9A C9 H9B 107.2 . . ?
C10 C9 N5 117.3(12) . . ?
C10 C9 H9A 108.0 . . ?
C10 C9 H9B 108.0 . . ?
C9 C10 H10A 109.5 . . ?
C9 C10 H10B 109.5 . . ?
C9 C10 H10C 109.5 . . ?
H10A C10 H10B 109.5 . . ?
H10A C10 H10C 109.5 . . ?
H10B C10 H10C 109.5 . . ?
N5 C11 H11A 108.7 . . ?
N5 C11 H11B 108.7 . . ?
N5 C11 C12 114.2(13) . . ?
H11A C11 H11B 107.6 . . ?
C12 C11 H11A 108.7 . . ?
C12 C11 H11B 108.7 . . ?
C11 C12 H12A 109.5 . . ?
C11 C12 H12B 109.5 . . ?
C11 C12 H12C 109.5 . . ?
H12A C12 H12B 109.5 . . ?
H12A C12 H12C 109.5 . . ?
H12B C12 H12C 109.5 . . ?
N1 B1 N3 108.3(15) . . ?
N1 B1 N5 114.1(13) . . ?
N1 B1 H1A 121(8) . . ?
N3 B1 N5 113.4(13) . . ?
N3 B1 H1A 102(8) . . ?
N5 B1 H1A 97(9) . . ?
I1 B2 H2A 100(9) . . ?
N2 B2 I1 113.0(12) . . ?
N2 B2 N4 108.4(18) . . ?
N2 B2 H2A 111(8) . . ?
N4 B2 I1 109.2(12) . . ?
N4 B2 H2A 115(8) . . ?

loop_
_geom_bond_atom_site_label_1
_geom_bond_atom_site_label_2
_geom_bond_distance
_geom_bond_site_symmetry_2
_geom_bond_publ_flag
I1 B2 2.36(2) . ?
N1 N2 1.345(17) . ?
N1 C3 1.364(19) . ?
N1 B1 1.50(2) . ?
N2 C1 1.35(2) . ?
N2 B2 1.50(2) . ?
N3 N4 1.360(16) . ?
N3 C6 1.341(19) . ?
N3 B1 1.53(2) . ?
N4 C4 1.348(19) . ?
N4 B2 1.51(2) . ?
N5 C7 1.506(18) . ?
N5 C9 1.531(18) . ?
N5 C11 1.541(18) . ?
N5 B1 1.62(2) . ?
C1 H1 0.9500 . ?
C1 C2 1.33(3) . ?
C2 H2 0.9500 . ?
C2 C3 1.45(3) . ?
C3 H3 0.9500 . ?
C4 H4 0.9500 . ?
C4 C5 1.35(2) . ?
C5 H5 0.9500 . ?
C5 C6 1.39(2) . ?
C6 H6 0.9500 . ?
C7 H7A 0.9900 . ?
C7 H7B 0.9900 . ?
C7 C8 1.56(2) . ?
C8 H8A 0.9800 . ?
C8 H8B 0.9800 . ?
C8 H8C 0.9800 . ?
C9 H9A 0.9900 . ?
C9 H9B 0.9900 . ?
C9 C10 1.52(2) . ?
C10 H10A 0.9800 . ?
C10 H10B 0.9800 . ?
C10 H10C 0.9800 . ?
C11 H11A 0.9900 . ?
C11 H11B 0.9900 . ?
C11 C12 1.56(2) . ?
C12 H12A 0.9800 . ?
C12 H12B 0.9800 . ?
C12 H12C 0.9800 . ?
B1 H1A 1.00(2) . ?
B2 H2A 1.01(2) . ?

loop_
_geom_torsion_atom_site_label_1
_geom_torsion_atom_site_label_2
_geom_torsion_atom_site_label_3
_geom_torsion_atom_site_label_4
_geom_torsion
_geom_torsion_site_symmetry_1
_geom_torsion_site_symmetry_2
_geom_torsion_site_symmetry_3
_geom_torsion_site_symmetry_4
_geom_torsion_publ_flag
N1 N2 C1 C2 -1.3(18) . . . . ?
N1 N2 B2 I1 -108.6(15) . . . . ?
N1 N2 B2 N4 13(2) . . . . ?
N2 N1 C3 C2 -0.7(16) . . . . ?
N2 N1 B1 N3 -28(2) . . . . ?
N2 N1 B1 N5 99.0(17) . . . . ?
N2 C1 C2 C3 1(2) . . . . ?
N3 N4 C4 C5 -0.4(17) . . . . ?
N3 N4 B2 I1 100.6(15) . . . . ?
N3 N4 B2 N2 -23(2) . . . . ?
N4 N3 C6 C5 1.5(16) . . . . ?
N4 N3 B1 N1 18(2) . . . . ?
N4 N3 B1 N5 -110.1(16) . . . . ?
N4 C4 C5 C6 1.3(18) . . . . ?
C1 N2 B2 I1 80.0(19) . . . . ?
C1 N2 B2 N4 -158.8(15) . . . . ?
C1 C2 C3 N1 -0.1(18) . . . . ?
C3 N1 N2 C1 1.3(17) . . . . ?
C3 N1 N2 B2 -171.3(15) . . . . ?
C3 N1 B1 N3 157.5(13) . . . . ?
C3 N1 B1 N5 -75(2) . . . . ?
C4 N4 B2 I1 -81.4(18) . . . . ?
C4 N4 B2 N2 155.0(14) . . . . ?
C4 C5 C6 N3 -1.7(18) . . . . ?
C6 N3 N4 C4 -0.7(15) . . . . ?
C6 N3 N4 B2 177.6(16) . . . . ?
C6 N3 B1 N1 -149.9(15) . . . . ?
C6 N3 B1 N5 82(2) . . . . ?
C7 N5 C9 C10 -163.6(13) . . . . ?
C7 N5 C11 C12 -57.0(16) . . . . ?
C7 N5 B1 N1 -171.4(14) . . . . ?
C7 N5 B1 N3 -46.7(18) . . . . ?
C9 N5 C7 C8 72.0(16) . . . . ?
C9 N5 C11 C12 -172.9(13) . . . . ?
C9 N5 B1 N1 -54.0(18) . . . . ?
C9 N5 B1 N3 70.7(17) . . . . ?
C11 N5 C7 C8 -43.3(17) . . . . ?
C11 N5 C9 C10 -44.7(16) . . . . ?
C11 N5 B1 N1 65.4(19) . . . . ?
C11 N5 B1 N3 -170.0(13) . . . . ?
B1 N1 N2 C1 -173.7(14) . . . . ?
B1 N1 N2 B2 14(2) . . . . ?
B1 N1 C3 C2 174.2(14) . . . . ?
B1 N3 N4 C4 -170.6(14) . . . . ?
B1 N3 N4 B2 8(2) . . . . ?
B1 N3 C6 C5 170.4(14) . . . . ?
B1 N5 C7 C8 -167.3(13) . . . . ?
B1 N5 C9 C10 78.4(16) . . . . ?
B1 N5 C11 C12 64.2(17) . . . . ?
B2 N2 C1 C2 171.1(16) . . . . ?
B2 N4 C4 C5 -178.6(16) . . . . ?
